data_7708766
loop_
_publ_author_name
'Fang, Wei-hui'
'Muller, Rosa'
'Jethwa, Rajesh Bharat'
'Riesgo-Gonz\'alez, Victor'
'Li, Ning'
'Pike, Sebastian D.'
'Bond, Andrew David'
'Luo, He-Kuan'
'Zhang, Chen'
'Wright, Dominic S.'

_publ_section_title
;
 Titanium Compounds Containing Naturally Occurring Dye Molecules
;
_journal_name_full 'Dalton Transactions'
_journal_paper_doi 10.1039/D1DT03377H
_journal_year 2021
_chemical_formula_moiety 'C49 H63 Cl2 O15 Tb Ti2'
_chemical_formula_sum 'C49 H63 Cl2 O15 Tb Ti2'
_chemical_formula_weight 1217.61
_space_group_crystal_system triclinic
_space_group_IT_number 2
_space_group_name_Hall '-P 1'
_space_group_name_H-M_alt 'P -1'
_atom_sites_solution_hydrogens mixed
_atom_sites_solution_primary dual
_atom_sites_solution_secondary difmap
_audit_creation_method SHELXL-2018/1
_audit_update_record
;
2019-07-03 deposited with the CCDC.	2021-11-09 downloaded from the CCDC.
;
_cell_angle_alpha 85.1389(13)
_cell_angle_beta 79.6785(13)
_cell_angle_gamma 86.4276(14)
_cell_formula_units_Z 4
_cell_length_a 15.4971(4)
_cell_length_b 15.5805(4)
_cell_length_c 22.8741(6)
_cell_measurement_reflns_used 9739
_cell_measurement_temperature 180(2)
_cell_measurement_theta_max 66.70
_cell_measurement_theta_min 2.85
_cell_volume 5407.8(2)
_computing_cell_refinement 'SAINT (Bruker, 2016)'
_computing_data_collection 'APEX3 (Bruker, 2016)'
_computing_data_reduction SAINT
_computing_molecular_graphics 'Mercury (Macrae et al., 2008)'
_computing_publication_material SHELXL
_computing_structure_refinement 'SHELXL (Sheldrick, 2015)'
_computing_structure_solution 'SHELXT (Sheldrick, 2015)'
_diffrn_ambient_temperature 180(2)
_diffrn_measured_fraction_theta_full 0.990
_diffrn_measured_fraction_theta_max 0.990
_diffrn_measurement_device_type 'Bruker D8-QUEST PHOTON-100'
_diffrn_measurement_method '\w and \f-scans'
_diffrn_radiation_type CuK\a
_diffrn_radiation_wavelength 1.54178
_diffrn_reflns_av_R_equivalents 0.0688
_diffrn_reflns_av_unetI/netI 0.0663
_diffrn_reflns_Laue_measured_fraction_full 0.990
_diffrn_reflns_Laue_measured_fraction_max 0.990
_diffrn_reflns_limit_h_max 18
_diffrn_reflns_limit_h_min -18
_diffrn_reflns_limit_k_max 18
_diffrn_reflns_limit_k_min -18
_diffrn_reflns_limit_l_max 27
_diffrn_reflns_limit_l_min -27
_diffrn_reflns_number 62819
_diffrn_reflns_point_group_measured_fraction_full 0.990
_diffrn_reflns_point_group_measured_fraction_max 0.990
_diffrn_reflns_theta_full 66.793
_diffrn_reflns_theta_max 66.793
_diffrn_reflns_theta_min 2.850
_diffrn_source 'Incoatec I\mS Cu microsource'
_exptl_absorpt_coefficient_mu 10.206
_exptl_absorpt_correction_T_max 0.7528
_exptl_absorpt_correction_T_min 0.2689
_exptl_absorpt_correction_type multi-scan
_exptl_absorpt_process_details 'SADABS (Bruker, 2014)'
_exptl_crystal_colour red
_exptl_crystal_density_diffrn 1.496
_exptl_crystal_description block
_exptl_crystal_F_000 2480
_exptl_crystal_size_max 0.300
_exptl_crystal_size_mid 0.270
_exptl_crystal_size_min 0.230
_refine_diff_density_max 1.726
_refine_diff_density_min -1.491
_refine_diff_density_rms 0.127
_refine_ls_extinction_method none
_refine_ls_goodness_of_fit_ref 1.065
_refine_ls_hydrogen_treatment constr
_refine_ls_matrix_type full
_refine_ls_number_parameters 1271
_refine_ls_number_reflns 19033
_refine_ls_number_restraints 824
_refine_ls_restrained_S_all 1.065
_refine_ls_R_factor_all 0.0842
_refine_ls_R_factor_gt 0.0603
_refine_ls_shift/su_max 0.001
_refine_ls_shift/su_mean 0.000
_refine_ls_structure_factor_coef Fsqd
_refine_ls_weighting_details 'w=1/[\s^2^(Fo^2^)+(0.0103P)^2^+39.3831P] where P=(Fo^2^+2Fc^2^)/3'
_refine_ls_weighting_scheme calc
_refine_ls_wR_factor_gt 0.1255
_refine_ls_wR_factor_ref 0.1404
_reflns_Friedel_coverage 0.000
_reflns_number_gt 15059
_reflns_number_total 19033
_reflns_threshold_expression 'I > 2\s(I)'
_cod_data_source_file d1dt03377h2.cif
_cod_data_source_block 4
_cod_database_code 7708766
_cambridge_user_name 'Weihui Fang'
_cambridge_user_crsid wf250
_cambridge_supervisor_name 'Dominic Wright'
_cambridge_supervisor_crsid dsw1000
_cambridge_crystallographer_name 'Andrew Bond'
_cambridge_crystallographer_crsid adb29
_cambridge_sample_id wf048-Tb-3
_cambridge_data_id DW_B2_0236
_shelx_space_group_comment
;
The symmetry employed for this shelxl refinement is uniquely defined
by the following loop, which should always be used as a source of
symmetry information in preference to the above space-group names.
They are only intended as comments.
;
_shelx_estimated_absorpt_t_min 0.150
_shelx_estimated_absorpt_t_max 0.202

loop_
_space_group_symop_operation_xyz
'x, y, z'
'-x, -y, -z'

loop_
_atom_site_label
_atom_site_type_symbol
_atom_site_fract_x
_atom_site_fract_y
_atom_site_fract_z
_atom_site_U_iso_or_equiv
_atom_site_adp_type
_atom_site_occupancy
_atom_site_site_symmetry_order
_atom_site_calc_flag
_atom_site_refinement_flags_posn
_atom_site_refinement_flags_adp
_atom_site_refinement_flags_occupancy
_atom_site_disorder_assembly
_atom_site_disorder_group
Tb1 Tb 0.47789(2) 0.75521(2) 0.20347(2) 0.01933(9) Uani 1 1 d . . . . .
Tb2 Tb 0.95732(3) 0.27271(3) 0.24222(2) 0.03183(11) Uani 1 1 d . . . . .
Ti1 Ti 0.42798(7) 0.54745(7) 0.17572(4) 0.0222(2) Uani 1 1 d . . . . .
Ti2 Ti 0.59188(7) 0.83694(7) 0.31067(4) 0.0216(2) Uani 1 1 d . . . . .
Ti3 Ti 0.84429(8) 0.30128(7) 0.38972(5) 0.0279(3) Uani 1 1 d . . . . .
Ti4 Ti 1.04578(8) 0.07983(8) 0.16941(5) 0.0350(3) Uani 1 1 d . . . . .
Cl1 Cl 0.31835(11) 0.77328(11) 0.26789(8) 0.0399(4) Uani 1 1 d . . . . .
Cl2 Cl 0.63331(10) 0.74075(10) 0.13208(7) 0.0318(3) Uani 1 1 d . . . . .
Cl3 Cl 0.81536(13) 0.26260(14) 0.19556(9) 0.0545(5) Uani 1 1 d . . . . .
Cl4 Cl 1.10458(13) 0.29651(17) 0.28153(10) 0.0624(6) Uani 1 1 d . . . . .
O1 O 0.5441(3) 0.7259(3) 0.28986(17) 0.0226(9) Uani 1 1 d . U . . .
O2 O 0.4735(3) 0.6105(2) 0.23999(16) 0.0233(9) Uani 1 1 d . U . . .
O3 O 0.4172(3) 0.4514(3) 0.24445(18) 0.0316(11) Uani 1 1 d . U . . .
O4 O 0.4996(4) 0.3835(3) 0.4622(2) 0.0448(13) Uani 1 1 d . U . . .
O5 O 0.6286(3) 0.9546(3) 0.28871(19) 0.0319(11) Uani 1 1 d . U . . .
O6 O 0.5323(3) 0.8748(2) 0.23522(16) 0.0202(9) Uani 1 1 d . U . . .
O7 O 0.4450(3) 0.8741(3) 0.14179(18) 0.0285(10) Uani 1 1 d . U . . .
O8 O 0.5580(4) 1.1888(3) 0.0616(2) 0.0542(15) Uani 1 1 d . U . . .
O9 O 0.5326(3) 0.5084(3) 0.14337(19) 0.0303(10) Uani 1 1 d D U . . .
O10 O 0.3023(3) 0.5864(3) 0.23035(19) 0.0347(11) Uani 1 1 d D U . . .
H1 H 0.306684 0.636934 0.240507 0.052 Uiso 1 1 d R U . . .
O11 O 0.3626(3) 0.4938(3) 0.13448(18) 0.0295(10) Uani 1 1 d D U . . .
O12 O 0.4273(3) 0.6660(2) 0.14223(16) 0.0220(9) Uani 1 1 d D U . . .
O13 O 0.4996(3) 0.8581(3) 0.36550(19) 0.0320(10) Uani 1 1 d D U . . .
O14 O 0.6692(3) 0.8043(3) 0.35838(18) 0.0331(11) Uani 1 1 d D U . . .
O15 O 0.6986(3) 0.8007(3) 0.2403(2) 0.0377(11) Uani 1 1 d D U . . .
H2 H 0.680566 0.784086 0.210389 0.057 Uiso 1 1 d R U . . .
O16 O 0.9682(3) 0.1193(3) 0.24585(19) 0.0317(10) Uani 1 1 d . U . . .
O17 O 0.9117(3) 0.2056(3) 0.33830(19) 0.0305(10) Uani 1 1 d . U . . .
O18 O 0.8529(3) 0.2032(3) 0.4562(2) 0.0378(11) Uani 1 1 d . U . . .
O19 O 0.9147(4) -0.1403(3) 0.4761(3) 0.0572(15) Uani 1 1 d . U . . .
O20 O 1.1005(3) 0.1021(3) 0.0873(2) 0.0399(12) Uani 1 1 d . U . . .
O21 O 1.0359(3) 0.2179(3) 0.15711(19) 0.0345(11) Uani 1 1 d . U . . .
O22 O 0.9960(3) 0.3878(3) 0.1716(2) 0.0399(12) Uani 1 1 d . U . . .
O23 O 1.1632(4) 0.4650(4) -0.0532(2) 0.0577(15) Uani 1 1 d . U . . .
O24 O 0.9775(3) 0.3165(4) 0.4057(2) 0.0497(14) Uani 1 1 d D U . . .
H3 H 1.011438 0.311144 0.372490 0.075 Uiso 1 1 d R U . . .
O25 O 0.7414(3) 0.2694(3) 0.3812(2) 0.0365(11) Uani 1 1 d D U . . .
O26 O 0.8076(3) 0.3810(3) 0.44155(19) 0.0325(10) Uani 1 1 d D U . . .
O27 O 0.8814(3) 0.3644(3) 0.31307(19) 0.0319(10) Uani 1 1 d D U . . .
O28 O 0.9185(4) 0.0946(4) 0.1401(2) 0.0572(15) Uani 1 1 d D U . . .
H4 H 0.891251 0.138994 0.154816 0.086 Uiso 1 1 d R U . . .
O29 O 1.1427(3) 0.0781(3) 0.2019(2) 0.0434(12) Uani 1 1 d D U . . .
O30 O 1.0397(4) -0.0340(3) 0.1671(2) 0.0526(15) Uani 1 1 d D U . . .
C1 C 0.5298(4) 0.6502(4) 0.3215(3) 0.0203(12) Uani 1 1 d . U . . .
C2 C 0.4907(4) 0.5876(4) 0.2937(2) 0.0194(12) Uani 1 1 d . U . . .
C3 C 0.4726(4) 0.5062(4) 0.3234(2) 0.0181(12) Uani 1 1 d . U . . .
C4 C 0.4308(4) 0.4427(4) 0.2969(3) 0.0244(13) Uani 1 1 d . U . . .
C5 C 0.4023(4) 0.3624(4) 0.3326(3) 0.0276(14) Uani 1 1 d . U . . .
C6 C 0.3533(5) 0.3057(5) 0.3094(3) 0.0455(19) Uani 1 1 d . U . . .
H6 H 0.339013 0.318089 0.270785 0.055 Uiso 1 1 calc R U . . .
C7 C 0.3258(6) 0.2316(5) 0.3429(4) 0.058(2) Uani 1 1 d . U . . .
H7 H 0.290966 0.193575 0.327833 0.070 Uiso 1 1 calc R U . . .
C8 C 0.3484(6) 0.2124(5) 0.3980(4) 0.056(2) Uani 1 1 d . U . . .
H8 H 0.329644 0.160848 0.420670 0.067 Uiso 1 1 calc R U . . .
C9 C 0.3981(5) 0.2671(5) 0.4208(3) 0.0429(18) Uani 1 1 d . U . . .
H9 H 0.414425 0.252492 0.458633 0.052 Uiso 1 1 calc R U . . .
C10 C 0.4245(4) 0.3439(4) 0.3887(3) 0.0275(14) Uani 1 1 d . U . . .
C11 C 0.4749(4) 0.4041(4) 0.4146(3) 0.0256(14) Uani 1 1 d . U . . .
C12 C 0.4945(4) 0.4879(4) 0.3815(2) 0.0213(12) Uani 1 1 d . U . . .
C13 C 0.5337(4) 0.5487(4) 0.4064(3) 0.0268(14) Uani 1 1 d . U . . .
H13 H 0.549701 0.535358 0.444434 0.032 Uiso 1 1 calc R U . . .
C14 C 0.5507(4) 0.6295(4) 0.3772(3) 0.0252(13) Uani 1 1 d . U . . .
H14 H 0.577032 0.670809 0.395837 0.030 Uiso 1 1 calc R U . . .
C15 C 0.6075(4) 0.9960(4) 0.2406(3) 0.0280(14) Uani 1 1 d . U . . .
C16 C 0.5524(4) 0.9525(4) 0.2097(2) 0.0206(12) Uani 1 1 d . U . . .
C17 C 0.5251(4) 0.9914(4) 0.1586(3) 0.0218(13) Uani 1 1 d . U . . .
C18 C 0.4672(4) 0.9504(4) 0.1279(2) 0.0213(13) Uani 1 1 d . U . . .
C19 C 0.4297(4) 0.9990(4) 0.0794(3) 0.0239(13) Uani 1 1 d . U . . .
C20 C 0.3676(4) 0.9635(4) 0.0533(3) 0.0314(15) Uani 1 1 d . U . . .
H20 H 0.349080 0.907209 0.067033 0.038 Uiso 1 1 calc R U . . .
C21 C 0.3323(4) 1.0076(5) 0.0080(3) 0.0365(16) Uani 1 1 d . U . . .
H21 H 0.289356 0.982545 -0.009180 0.044 Uiso 1 1 calc R U . . .
C22 C 0.3603(5) 1.0899(5) -0.0125(3) 0.0389(17) Uani 1 1 d . U . . .
H22 H 0.336088 1.120998 -0.043769 0.047 Uiso 1 1 calc R U . . .
C23 C 0.4222(4) 1.1262(5) 0.0119(3) 0.0341(16) Uani 1 1 d . U . . .
H23 H 0.440991 1.182117 -0.002698 0.041 Uiso 1 1 calc R U . . .
C24 C 0.4585(4) 1.0814(4) 0.0586(3) 0.0268(14) Uani 1 1 d . U . . .
C25 C 0.5258(5) 1.1212(4) 0.0838(3) 0.0317(15) Uani 1 1 d . U . . .
C26 C 0.5536(4) 1.0763(4) 0.1377(3) 0.0287(14) Uani 1 1 d . U . . .
C27 C 0.6071(5) 1.1159(4) 0.1676(3) 0.0353(16) Uani 1 1 d . U . . .
H27 H 0.626077 1.171725 0.153004 0.042 Uiso 1 1 calc R U . . .
C28 C 0.6343(5) 1.0775(4) 0.2185(3) 0.0355(16) Uani 1 1 d . U . . .
H28 H 0.671342 1.106896 0.238163 0.043 Uiso 1 1 calc R U . . .
C29 C 0.6249(4) 0.4902(5) 0.1274(3) 0.0437(18) Uani 1 1 d D U . . .
H29 H 0.648188 0.537072 0.097112 0.052 Uiso 1 1 calc R U . . .
C30 C 0.6687(6) 0.4950(6) 0.1795(3) 0.061(2) Uani 1 1 d D U . . .
H30A H 0.732425 0.487245 0.167113 0.091 Uiso 1 1 calc R U . . .
H30B H 0.648085 0.449498 0.210186 0.091 Uiso 1 1 calc R U . . .
H30C H 0.654596 0.551435 0.195725 0.091 Uiso 1 1 calc R U . . .
C31 C 0.6414(7) 0.4082(7) 0.0977(6) 0.104(4) Uani 1 1 d D U . . .
H31A H 0.704625 0.398637 0.083923 0.155 Uiso 1 1 calc R U . . .
H31B H 0.610828 0.411545 0.063546 0.155 Uiso 1 1 calc R U . . .
H31C H 0.619707 0.360379 0.126032 0.155 Uiso 1 1 calc R U . . .
C32 C 0.2273(4) 0.5371(5) 0.2520(3) 0.0453(19) Uani 1 1 d D U . . .
H32 H 0.245754 0.475183 0.246553 0.054 Uiso 1 1 calc R U . . .
C33 C 0.1580(6) 0.5607(7) 0.2154(4) 0.078(3) Uani 1 1 d D U . . .
H33A H 0.113365 0.517297 0.223781 0.117 Uiso 1 1 calc R U . . .
H33B H 0.184271 0.563028 0.173078 0.117 Uiso 1 1 calc R U . . .
H33C H 0.130638 0.617208 0.225360 0.117 Uiso 1 1 calc R U . . .
C34 C 0.1983(6) 0.5452(8) 0.3175(3) 0.080(3) Uani 1 1 d D U . . .
H34A H 0.151108 0.505992 0.332799 0.120 Uiso 1 1 calc R U . . .
H34B H 0.176899 0.604706 0.324262 0.120 Uiso 1 1 calc R U . . .
H34C H 0.248055 0.530392 0.338122 0.120 Uiso 1 1 calc R U . . .
C35 C 0.3784(5) 0.4271(4) 0.0938(3) 0.0416(18) Uani 1 1 d D U . . .
H35 H 0.433922 0.438938 0.065213 0.050 Uiso 1 1 calc R U . . .
C36 C 0.3912(7) 0.3420(5) 0.1273(4) 0.077(3) Uani 1 1 d D U . . .
H36A H 0.404370 0.296753 0.099288 0.115 Uiso 1 1 calc R U . . .
H36B H 0.337544 0.329084 0.155767 0.115 Uiso 1 1 calc R U . . .
H36C H 0.440176 0.344252 0.148875 0.115 Uiso 1 1 calc R U . . .
C37 C 0.3054(6) 0.4317(7) 0.0593(4) 0.083(3) Uani 1 1 d D U . . .
H37A H 0.316062 0.387534 0.030437 0.124 Uiso 1 1 calc R U . . .
H37B H 0.301926 0.488840 0.038177 0.124 Uiso 1 1 calc R U . . .
H37C H 0.249902 0.421676 0.086612 0.124 Uiso 1 1 calc R U . . .
C38 C 0.4164(4) 0.6962(4) 0.0825(2) 0.0276(14) Uani 1 1 d D U . . .
H38 H 0.434639 0.757184 0.076047 0.033 Uiso 1 1 calc R U . . .
C39 C 0.3220(4) 0.6979(5) 0.0764(3) 0.049(2) Uani 1 1 d D U . . .
H39A H 0.314930 0.724979 0.037206 0.073 Uiso 1 1 calc R U . . .
H39B H 0.286796 0.731079 0.107600 0.073 Uiso 1 1 calc R U . . .
H39C H 0.302207 0.638823 0.080548 0.073 Uiso 1 1 calc R U . . .
C40 C 0.4772(4) 0.6459(4) 0.0374(3) 0.0386(17) Uani 1 1 d D U . . .
H40A H 0.477691 0.674408 -0.002489 0.058 Uiso 1 1 calc R U . . .
H40B H 0.456922 0.587310 0.038678 0.058 Uiso 1 1 calc R U . . .
H40C H 0.536723 0.643104 0.046701 0.058 Uiso 1 1 calc R U . . .
C41 C 0.4156(5) 0.8878(5) 0.3928(3) 0.053(2) Uani 1 1 d D U . . .
H41 H 0.371778 0.849925 0.382231 0.064 Uiso 1 1 calc R U . . .
C42 C 0.3980(8) 0.9762(6) 0.3672(6) 0.111(5) Uani 1 1 d D U . . .
H42A H 0.341309 0.999159 0.387565 0.167 Uiso 1 1 calc R U . . .
H42B H 0.396633 0.974852 0.324621 0.167 Uiso 1 1 calc R U . . .
H42C H 0.444583 1.013163 0.372423 0.167 Uiso 1 1 calc R U . . .
C43 C 0.4105(9) 0.8770(10) 0.4582(4) 0.130(5) Uani 1 1 d D U . . .
H43A H 0.349426 0.886277 0.477829 0.196 Uiso 1 1 calc R U . . .
H43B H 0.446894 0.919050 0.470477 0.196 Uiso 1 1 calc R U . . .
H43C H 0.431846 0.818515 0.469574 0.196 Uiso 1 1 calc R U . . .
C44 C 0.6790(5) 0.8107(4) 0.4185(3) 0.048(2) Uani 1 1 d D U . . .
H44 H 0.624108 0.790550 0.444742 0.057 Uiso 1 1 calc R U . . .
C45 C 0.7532(6) 0.7506(5) 0.4318(4) 0.068(3) Uani 1 1 d D U . . .
H45A H 0.759376 0.753070 0.473486 0.101 Uiso 1 1 calc R U . . .
H45B H 0.807683 0.767667 0.405712 0.101 Uiso 1 1 calc R U . . .
H45C H 0.741138 0.691633 0.424843 0.101 Uiso 1 1 calc R U . . .
C46 C 0.6881(6) 0.9023(4) 0.4295(4) 0.060(2) Uani 1 1 d D U . . .
H46A H 0.696361 0.905636 0.470756 0.090 Uiso 1 1 calc R U . . .
H46B H 0.635009 0.936411 0.422870 0.090 Uiso 1 1 calc R U . . .
H46C H 0.739081 0.925103 0.402211 0.090 Uiso 1 1 calc R U . . .
C47 C 0.7894(5) 0.8118(6) 0.2369(4) 0.073(3) Uani 1 1 d D U . . .
H47 H 0.797042 0.845516 0.270716 0.088 Uiso 1 1 calc R U . . .
C48 C 0.8304(9) 0.7252(7) 0.2453(6) 0.126(5) Uani 1 1 d D U . . .
H48A H 0.889326 0.729916 0.254259 0.189 Uiso 1 1 calc R U . . .
H48B H 0.834537 0.695302 0.208807 0.189 Uiso 1 1 calc R U . . .
H48C H 0.794607 0.692525 0.278453 0.189 Uiso 1 1 calc R U . . .
C49 C 0.8223(8) 0.8627(8) 0.1801(5) 0.117(5) Uani 1 1 d D U . . .
H49A H 0.882036 0.879734 0.180293 0.175 Uiso 1 1 calc R U . . .
H49B H 0.783789 0.914417 0.176054 0.175 Uiso 1 1 calc R U . . .
H49C H 0.822679 0.827533 0.146471 0.175 Uiso 1 1 calc R U . . .
C50 C 0.9502(4) 0.0731(4) 0.2981(3) 0.0294(14) Uani 1 1 d . U . . .
C51 C 0.9206(4) 0.1211(4) 0.3492(3) 0.0286(14) Uani 1 1 d . U . . .
C52 C 0.9038(4) 0.0779(4) 0.4060(3) 0.0258(13) Uani 1 1 d . U . . .
C53 C 0.8735(4) 0.1247(4) 0.4584(3) 0.0277(14) Uani 1 1 d . U . . .
C54 C 0.8652(4) 0.0781(4) 0.5182(3) 0.0301(15) Uani 1 1 d . U . . .
C55 C 0.8430(5) 0.1231(5) 0.5689(3) 0.0427(18) Uani 1 1 d . U . . .
H55 H 0.832084 0.183865 0.565163 0.051 Uiso 1 1 calc R U . . .
C56 C 0.8367(5) 0.0809(5) 0.6245(3) 0.049(2) Uani 1 1 d . U . . .
H56 H 0.820111 0.112030 0.659036 0.058 Uiso 1 1 calc R U . . .
C57 C 0.8547(5) -0.0080(6) 0.6302(4) 0.051(2) Uani 1 1 d . U . . .
H57 H 0.852883 -0.036794 0.668685 0.061 Uiso 1 1 calc R U . . .
C58 C 0.8749(5) -0.0541(5) 0.5807(3) 0.0436(18) Uani 1 1 d . U . . .
H58 H 0.884441 -0.114922 0.585083 0.052 Uiso 1 1 calc R U . . .
C59 C 0.8816(4) -0.0115(4) 0.5237(3) 0.0332(15) Uani 1 1 d . U . . .
C60 C 0.9043(4) -0.0614(4) 0.4708(3) 0.0366(16) Uani 1 1 d . U . . .
C61 C 0.9162(4) -0.0136(4) 0.4117(3) 0.0309(15) Uani 1 1 d . U . . .
C62 C 0.9410(5) -0.0584(5) 0.3621(3) 0.0441(19) Uani 1 1 d . U . . .
H62 H 0.947177 -0.119547 0.366278 0.053 Uiso 1 1 calc R U . . .
C63 C 0.9572(5) -0.0162(4) 0.3057(3) 0.0406(18) Uani 1 1 d . U . . .
H63 H 0.973412 -0.048877 0.271852 0.049 Uiso 1 1 calc R U . . .
C64 C 1.1082(4) 0.1822(5) 0.0640(3) 0.0346(16) Uani 1 1 d . U . . .
C65 C 1.0713(4) 0.2477(4) 0.1020(3) 0.0270(14) Uani 1 1 d . U . . .
C66 C 1.0740(4) 0.3346(5) 0.0814(3) 0.0314(15) Uani 1 1 d . U . . .
C67 C 1.0344(4) 0.4028(4) 0.1184(3) 0.0298(15) Uani 1 1 d . U . . .
C68 C 1.0400(5) 0.4934(5) 0.0943(3) 0.0357(16) Uani 1 1 d . U . . .
C69 C 1.0001(6) 0.5594(5) 0.1287(4) 0.048(2) Uani 1 1 d . U . . .
H69 H 0.968072 0.545718 0.167448 0.058 Uiso 1 1 calc R U . . .
C70 C 1.0068(6) 0.6445(5) 0.1067(4) 0.053(2) Uani 1 1 d . U . . .
H70 H 0.979647 0.688992 0.130633 0.064 Uiso 1 1 calc R U . . .
C71 C 1.0529(6) 0.6654(6) 0.0502(4) 0.057(2) Uani 1 1 d . U . . .
H71 H 1.058006 0.724031 0.035496 0.068 Uiso 1 1 calc R U . . .
C72 C 1.0913(5) 0.6005(5) 0.0153(4) 0.049(2) Uani 1 1 d . U . . .
H72 H 1.121762 0.614770 -0.023852 0.059 Uiso 1 1 calc R U . . .
C73 C 1.0858(5) 0.5146(5) 0.0367(3) 0.0400(17) Uani 1 1 d . U . . .
C74 C 1.1253(5) 0.4456(5) -0.0022(3) 0.0402(17) Uani 1 1 d . U . . .
C75 C 1.1182(4) 0.3557(5) 0.0221(3) 0.0356(16) Uani 1 1 d . U . . .
C76 C 1.1552(5) 0.2908(5) -0.0135(3) 0.0395(17) Uani 1 1 d . U . . .
H76 H 1.185191 0.305570 -0.052720 0.047 Uiso 1 1 calc R U . . .
C77 C 1.1495(5) 0.2054(5) 0.0066(3) 0.0401(17) Uani 1 1 d . U . . .
H77 H 1.174098 0.162028 -0.019104 0.048 Uiso 1 1 calc R U . . .
C78 C 1.0168(6) 0.3519(8) 0.4488(4) 0.084(3) Uani 1 1 d D U . . .
H78 H 1.004888 0.415216 0.440468 0.100 Uiso 1 1 calc R U . . .
C79 C 0.9745(7) 0.3378(9) 0.5110(4) 0.104(4) Uani 1 1 d D U . . .
H79A H 0.998266 0.376383 0.535202 0.155 Uiso 1 1 calc R U . . .
H79B H 0.985864 0.277794 0.525190 0.155 Uiso 1 1 calc R U . . .
H79C H 0.911086 0.349873 0.514239 0.155 Uiso 1 1 calc R U . . .
C80 C 1.1140(5) 0.3442(8) 0.4354(4) 0.084(3) Uani 1 1 d D U . . .
H80A H 1.138104 0.375029 0.463958 0.126 Uiso 1 1 calc R U . . .
H80B H 1.134647 0.369152 0.394912 0.126 Uiso 1 1 calc R U . . .
H80C H 1.133499 0.283156 0.438531 0.126 Uiso 1 1 calc R U . . .
C81 C 0.6635(5) 0.2309(5) 0.3746(4) 0.057(2) Uani 1 1 d D U . . .
H81 H 0.618458 0.242982 0.410463 0.068 Uiso 1 1 calc R U . . .
C82 C 0.6292(5) 0.2727(5) 0.3213(3) 0.049(2) Uani 1 1 d D U . . .
H82A H 0.576292 0.244455 0.316627 0.074 Uiso 1 1 calc R U . . .
H82B H 0.674055 0.266913 0.285551 0.074 Uiso 1 1 calc R U . . .
H82C H 0.614777 0.333915 0.326808 0.074 Uiso 1 1 calc R U . . .
C83 C 0.6777(7) 0.1358(4) 0.3747(5) 0.069(3) Uani 1 1 d D U . . .
H83A H 0.622890 0.110161 0.371139 0.103 Uiso 1 1 calc R U . . .
H83B H 0.696255 0.113048 0.411971 0.103 Uiso 1 1 calc R U . . .
H83C H 0.723367 0.121441 0.340921 0.103 Uiso 1 1 calc R U . . .
C84 C 0.7279(5) 0.4089(4) 0.4774(3) 0.0460(19) Uani 1 1 d D U . . .
H84 H 0.680032 0.408645 0.453394 0.055 Uiso 1 1 calc R U . . .
C85 C 0.7355(7) 0.4997(4) 0.4918(4) 0.076(3) Uani 1 1 d D U . . .
H85A H 0.680933 0.519331 0.516831 0.114 Uiso 1 1 calc R U . . .
H85B H 0.745839 0.537033 0.454743 0.114 Uiso 1 1 calc R U . . .
H85C H 0.784617 0.502321 0.513115 0.114 Uiso 1 1 calc R U . . .
C86 C 0.7054(7) 0.3479(5) 0.5313(4) 0.079(3) Uani 1 1 d D U . . .
H86A H 0.646991 0.364126 0.552907 0.118 Uiso 1 1 calc R U . . .
H86B H 0.748889 0.350496 0.557347 0.118 Uiso 1 1 calc R U . . .
H86C H 0.705691 0.289110 0.519073 0.118 Uiso 1 1 calc R U . . .
C87 C 0.8639(4) 0.4539(4) 0.2961(3) 0.0387(17) Uani 1 1 d D U . . .
H87 H 0.881878 0.462428 0.251835 0.046 Uiso 1 1 calc R U . . .
C88 C 0.9200(5) 0.5087(5) 0.3235(4) 0.060(2) Uani 1 1 d D U . . .
H88A H 0.914402 0.568683 0.307303 0.090 Uiso 1 1 calc R U . . .
H88B H 0.981501 0.487701 0.314325 0.090 Uiso 1 1 calc R U . . .
H88C H 0.900720 0.505566 0.366820 0.090 Uiso 1 1 calc R U . . .
C89 C 0.7680(4) 0.4782(5) 0.3107(4) 0.048(2) Uani 1 1 d D U . . .
H89A H 0.756438 0.535421 0.291544 0.072 Uiso 1 1 calc R U . . .
H89B H 0.750306 0.479269 0.353931 0.072 Uiso 1 1 calc R U . . .
H89C H 0.734480 0.435815 0.296040 0.072 Uiso 1 1 calc R U . . .
C90 C 0.8988(8) 0.0917(7) 0.0812(4) 0.093(4) Uani 1 1 d D U . . .
H90 H 0.952118 0.115734 0.055298 0.112 Uiso 1 1 calc R U . . .
C91 C 0.8284(9) 0.1509(8) 0.0653(6) 0.114(5) Uani 1 1 d D U . . .
H91A H 0.825690 0.148171 0.022981 0.172 Uiso 1 1 calc R U . . .
H91B H 0.839925 0.209777 0.072637 0.172 Uiso 1 1 calc R U . . .
H91C H 0.772254 0.134358 0.089479 0.172 Uiso 1 1 calc R U . . .
C92 C 0.9016(12) 0.0031(7) 0.0634(8) 0.169(7) Uani 1 1 d D U . . .
H92A H 0.891949 0.004173 0.022165 0.254 Uiso 1 1 calc R U . . .
H92B H 0.855684 -0.029113 0.089707 0.254 Uiso 1 1 calc R U . . .
H92C H 0.959190 -0.024993 0.066475 0.254 Uiso 1 1 calc R U . . .
C93 C 1.2265(5) 0.0979(5) 0.2083(4) 0.070(3) Uani 1 1 d D U . . .
H93 H 1.215912 0.129498 0.245391 0.084 Uiso 1 1 calc R U . . .
C94 C 1.2822(6) 0.0222(5) 0.2233(4) 0.058(2) Uani 1 1 d D U . . .
H94A H 1.336619 0.041319 0.233094 0.087 Uiso 1 1 calc R U . . .
H94B H 1.296204 -0.013314 0.189208 0.087 Uiso 1 1 calc R U . . .
H94C H 1.250795 -0.011804 0.257726 0.087 Uiso 1 1 calc R U . . .
C95 C 1.2659(6) 0.1622(5) 0.1622(4) 0.068(3) Uani 1 1 d D U . . .
H95A H 1.322986 0.176624 0.170511 0.102 Uiso 1 1 calc R U . . .
H95B H 1.227103 0.214317 0.162277 0.102 Uiso 1 1 calc R U . . .
H95C H 1.274010 0.138584 0.123140 0.102 Uiso 1 1 calc R U . . .
C96 C 1.1017(8) -0.1036(6) 0.1585(4) 0.091(4) Uani 1 1 d D U . . .
H96 H 1.156216 -0.075874 0.163448 0.109 Uiso 1 1 calc R U . . .
C97 C 1.0958(8) -0.1711(7) 0.2067(4) 0.096(4) Uani 1 1 d D U . . .
H97A H 1.136551 -0.219569 0.194469 0.145 Uiso 1 1 calc R U . . .
H97B H 1.035717 -0.190818 0.216144 0.145 Uiso 1 1 calc R U . . .
H97C H 1.111129 -0.148457 0.241999 0.145 Uiso 1 1 calc R U . . .
C98 C 1.1241(11) -0.1235(8) 0.0971(4) 0.126(5) Uani 1 1 d D U . . .
H98A H 1.177790 -0.160730 0.091635 0.189 Uiso 1 1 calc R U . . .
H98B H 1.133616 -0.069955 0.071590 0.189 Uiso 1 1 calc R U . . .
H98C H 1.075970 -0.153314 0.086351 0.189 Uiso 1 1 calc R U . . .

loop_
_atom_site_aniso_label
_atom_site_aniso_U_11
_atom_site_aniso_U_22
_atom_site_aniso_U_33
_atom_site_aniso_U_23
_atom_site_aniso_U_13
_atom_site_aniso_U_12
Tb1 0.0214(2) 0.01835(18) 0.01936(17) 0.00145(14) -0.00517(14) -0.00933(14)
Tb2 0.0326(2) 0.0304(2) 0.0298(2) -0.00667(17) 0.00311(17) 0.00105(17)
Ti1 0.0296(6) 0.0197(5) 0.0198(5) 0.0007(4) -0.0086(4) -0.0117(4)
Ti2 0.0238(6) 0.0231(5) 0.0195(5) -0.0009(4) -0.0055(4) -0.0101(4)
Ti3 0.0281(6) 0.0251(6) 0.0295(6) -0.0071(5) -0.0017(5) 0.0029(5)
Ti4 0.0309(7) 0.0325(7) 0.0373(7) -0.0107(5) 0.0093(5) -0.0016(5)
Cl1 0.0274(9) 0.0389(9) 0.0504(10) -0.0111(8) 0.0069(7) -0.0069(7)
Cl2 0.0287(8) 0.0388(9) 0.0268(7) -0.0041(6) 0.0009(6) -0.0076(7)
Cl3 0.0399(11) 0.0656(13) 0.0619(12) -0.0281(10) -0.0120(9) 0.0080(9)
Cl4 0.0284(10) 0.0968(17) 0.0637(13) -0.0251(12) -0.0046(9) -0.0002(10)
O1 0.023(2) 0.024(2) 0.023(2) 0.0029(17) -0.0076(17) -0.0058(17)
O2 0.035(2) 0.021(2) 0.0159(19) 0.0031(16) -0.0106(17) -0.0113(18)
O3 0.051(3) 0.025(2) 0.023(2) 0.0076(18) -0.016(2) -0.019(2)
O4 0.080(4) 0.031(3) 0.026(2) 0.007(2) -0.018(2) -0.009(3)
O5 0.044(3) 0.026(2) 0.031(2) -0.0032(19) -0.014(2) -0.017(2)
O6 0.026(2) 0.0163(19) 0.0197(19) 0.0019(16) -0.0061(17) -0.0080(16)
O7 0.035(3) 0.026(2) 0.027(2) -0.0024(18) -0.0095(19) -0.0121(19)
O8 0.075(4) 0.039(3) 0.051(3) 0.021(3) -0.019(3) -0.026(3)
O9 0.031(2) 0.026(2) 0.037(2) -0.0027(19) -0.012(2) -0.0054(19)
O10 0.030(3) 0.037(3) 0.037(2) -0.009(2) 0.002(2) -0.018(2)
O11 0.037(3) 0.030(2) 0.026(2) -0.0064(18) -0.0111(19) -0.013(2)
O12 0.029(2) 0.021(2) 0.0171(19) 0.0016(16) -0.0062(17) -0.0087(17)
O13 0.028(2) 0.041(3) 0.027(2) -0.006(2) -0.0009(19) -0.008(2)
O14 0.038(3) 0.036(2) 0.029(2) 0.0009(19) -0.013(2) -0.015(2)
O15 0.020(2) 0.057(3) 0.040(3) -0.016(2) -0.005(2) -0.013(2)
O16 0.031(3) 0.028(2) 0.032(2) -0.0095(19) 0.0067(19) 0.0056(19)
O17 0.034(3) 0.025(2) 0.029(2) -0.0039(18) 0.0023(19) 0.0044(19)
O18 0.048(3) 0.034(3) 0.029(2) -0.004(2) -0.002(2) 0.005(2)
O19 0.080(4) 0.031(3) 0.059(3) 0.009(3) -0.011(3) -0.007(3)
O20 0.035(3) 0.043(3) 0.038(3) -0.014(2) 0.007(2) 0.001(2)
O21 0.031(3) 0.044(3) 0.027(2) -0.002(2) 0.0029(19) -0.009(2)
O22 0.047(3) 0.037(3) 0.034(3) -0.006(2) 0.001(2) -0.001(2)
O23 0.050(4) 0.072(4) 0.046(3) 0.009(3) 0.004(3) -0.008(3)
O24 0.033(3) 0.071(4) 0.049(3) -0.017(3) -0.012(2) -0.002(3)
O25 0.031(3) 0.038(3) 0.043(3) -0.009(2) -0.009(2) -0.005(2)
O26 0.029(2) 0.035(2) 0.033(2) -0.012(2) -0.0013(19) 0.004(2)
O27 0.035(3) 0.025(2) 0.034(2) -0.0042(19) -0.001(2) 0.0000(19)
O28 0.043(3) 0.073(4) 0.059(3) -0.032(3) -0.003(3) -0.005(3)
O29 0.028(3) 0.048(3) 0.050(3) -0.002(2) 0.005(2) -0.003(2)
O30 0.056(3) 0.033(3) 0.061(3) -0.020(2) 0.022(3) -0.005(2)
C1 0.017(3) 0.022(3) 0.023(3) -0.004(2) -0.002(2) -0.011(2)
C2 0.015(3) 0.021(3) 0.021(3) 0.000(2) -0.001(2) -0.004(2)
C3 0.016(3) 0.019(3) 0.020(3) 0.000(2) -0.003(2) -0.002(2)
C4 0.025(3) 0.023(3) 0.025(3) 0.001(2) -0.004(2) -0.005(3)
C5 0.031(3) 0.023(3) 0.029(3) 0.004(3) -0.005(3) -0.014(3)
C6 0.063(5) 0.037(4) 0.041(4) 0.009(3) -0.018(4) -0.020(4)
C7 0.082(6) 0.042(4) 0.057(5) 0.012(4) -0.025(4) -0.032(4)
C8 0.078(6) 0.041(4) 0.047(4) 0.020(4) -0.009(4) -0.031(4)
C9 0.058(5) 0.037(4) 0.032(3) 0.009(3) -0.006(3) -0.013(3)
C10 0.030(3) 0.026(3) 0.024(3) 0.003(3) 0.001(3) -0.007(3)
C11 0.034(4) 0.023(3) 0.017(3) 0.002(2) 0.001(3) -0.001(3)
C12 0.022(3) 0.023(3) 0.019(3) -0.001(2) -0.003(2) 0.001(2)
C13 0.034(4) 0.030(3) 0.017(3) 0.005(2) -0.009(3) -0.005(3)
C14 0.030(3) 0.026(3) 0.022(3) 0.001(2) -0.011(3) -0.006(3)
C15 0.036(4) 0.022(3) 0.026(3) 0.002(3) -0.006(3) -0.005(3)
C16 0.022(3) 0.019(3) 0.020(3) 0.001(2) -0.001(2) -0.007(2)
C17 0.021(3) 0.020(3) 0.022(3) -0.003(2) 0.004(2) -0.007(2)
C18 0.018(3) 0.025(3) 0.018(3) -0.002(2) 0.004(2) -0.001(2)
C19 0.022(3) 0.029(3) 0.018(3) 0.002(2) 0.002(2) 0.000(3)
C20 0.027(3) 0.038(4) 0.029(3) 0.006(3) -0.005(3) -0.004(3)
C21 0.026(4) 0.048(4) 0.033(3) 0.012(3) -0.006(3) -0.003(3)
C22 0.028(4) 0.048(4) 0.035(4) 0.016(3) -0.001(3) 0.008(3)
C23 0.030(4) 0.037(4) 0.028(3) 0.010(3) 0.006(3) 0.002(3)
C24 0.027(3) 0.027(3) 0.022(3) 0.006(3) 0.003(2) 0.001(3)
C25 0.036(4) 0.025(3) 0.031(3) 0.004(3) 0.003(3) -0.004(3)
C26 0.035(4) 0.025(3) 0.025(3) 0.000(3) 0.001(3) -0.006(3)
C27 0.048(4) 0.022(3) 0.036(3) 0.004(3) -0.004(3) -0.016(3)
C28 0.048(4) 0.023(3) 0.039(4) -0.007(3) -0.008(3) -0.019(3)
C29 0.038(4) 0.054(4) 0.040(4) -0.012(3) -0.008(3) -0.003(3)
C30 0.043(5) 0.083(6) 0.061(5) -0.012(5) -0.020(4) 0.005(5)
C31 0.070(7) 0.111(9) 0.144(10) -0.085(8) -0.029(7) 0.009(6)
C32 0.035(4) 0.055(4) 0.046(4) 0.003(3) -0.003(3) -0.021(3)
C33 0.052(6) 0.106(8) 0.078(7) 0.020(6) -0.021(5) -0.029(6)
C34 0.063(6) 0.116(8) 0.053(5) 0.009(5) 0.015(5) -0.038(6)
C35 0.050(4) 0.041(4) 0.038(4) -0.013(3) -0.011(3) -0.012(3)
C36 0.122(9) 0.042(5) 0.065(6) -0.015(4) -0.003(6) -0.026(5)
C37 0.063(6) 0.113(8) 0.090(7) -0.056(6) -0.038(5) -0.010(6)
C38 0.043(4) 0.025(3) 0.017(3) 0.000(2) -0.011(3) -0.009(3)
C39 0.052(5) 0.057(5) 0.042(4) 0.006(4) -0.028(4) -0.004(4)
C40 0.060(5) 0.032(4) 0.024(3) 0.000(3) -0.005(3) -0.010(3)
C41 0.035(4) 0.072(5) 0.055(5) -0.023(4) -0.003(4) -0.007(4)
C42 0.078(8) 0.083(8) 0.172(12) -0.026(8) -0.018(8) 0.019(7)
C43 0.103(10) 0.214(14) 0.065(7) -0.046(8) 0.026(7) -0.006(10)
C44 0.059(5) 0.052(4) 0.038(4) 0.003(3) -0.022(4) -0.016(4)
C45 0.074(6) 0.070(6) 0.067(6) 0.010(5) -0.040(5) -0.006(5)
C46 0.068(6) 0.064(6) 0.059(5) -0.020(4) -0.027(5) -0.018(5)
C47 0.052(5) 0.090(6) 0.072(6) 0.002(5) 0.003(4) -0.010(5)
C48 0.105(10) 0.115(10) 0.137(11) 0.051(9) 0.001(8) 0.008(8)
C49 0.078(8) 0.147(11) 0.116(10) 0.020(9) 0.003(7) -0.030(8)
C50 0.022(3) 0.030(3) 0.034(3) -0.005(3) 0.002(3) -0.008(3)
C51 0.019(3) 0.026(3) 0.039(3) -0.003(3) -0.002(3) -0.002(3)
C52 0.015(3) 0.029(3) 0.033(3) 0.001(3) -0.004(2) -0.003(2)
C53 0.018(3) 0.030(3) 0.034(3) -0.002(3) -0.004(3) -0.002(3)
C54 0.017(3) 0.038(4) 0.034(3) 0.003(3) -0.001(3) -0.003(3)
C55 0.041(4) 0.045(4) 0.038(4) 0.000(3) 0.001(3) -0.001(3)
C56 0.047(4) 0.059(5) 0.035(4) 0.000(3) 0.003(3) 0.001(4)
C57 0.041(4) 0.065(5) 0.041(4) 0.015(4) 0.002(3) -0.003(4)
C58 0.027(4) 0.051(4) 0.050(4) 0.007(4) -0.001(3) -0.010(3)
C59 0.016(3) 0.040(4) 0.041(4) 0.004(3) 0.000(3) -0.004(3)
C60 0.027(4) 0.032(4) 0.048(4) 0.011(3) -0.007(3) -0.005(3)
C61 0.020(3) 0.030(3) 0.040(4) 0.002(3) 0.001(3) -0.009(3)
C62 0.049(4) 0.026(3) 0.052(4) 0.000(3) 0.006(3) -0.010(3)
C63 0.043(4) 0.030(4) 0.045(4) -0.012(3) 0.008(3) -0.006(3)
C64 0.019(3) 0.048(4) 0.037(3) -0.010(3) 0.000(3) -0.003(3)
C65 0.012(3) 0.036(3) 0.031(3) -0.006(3) 0.000(2) 0.000(3)
C66 0.019(3) 0.045(4) 0.032(3) -0.004(3) -0.007(3) -0.006(3)
C67 0.016(3) 0.042(4) 0.032(3) 0.001(3) -0.007(3) -0.005(3)
C68 0.028(4) 0.042(4) 0.038(4) 0.003(3) -0.011(3) -0.005(3)
C69 0.057(5) 0.046(4) 0.042(4) 0.000(3) -0.012(4) -0.010(4)
C70 0.062(5) 0.040(4) 0.058(5) -0.005(4) -0.010(4) -0.004(4)
C71 0.061(5) 0.046(4) 0.066(5) 0.013(4) -0.023(4) -0.016(4)
C72 0.036(4) 0.055(5) 0.055(4) 0.008(4) -0.011(4) -0.010(4)
C73 0.030(4) 0.049(4) 0.042(4) 0.007(3) -0.013(3) -0.008(3)
C74 0.025(4) 0.055(4) 0.039(4) 0.004(3) -0.003(3) -0.008(3)
C75 0.023(3) 0.048(4) 0.037(4) -0.001(3) -0.006(3) -0.008(3)
C76 0.026(4) 0.058(4) 0.033(3) -0.002(3) 0.001(3) -0.005(3)
C77 0.029(4) 0.056(4) 0.034(3) -0.013(3) 0.002(3) 0.000(3)
C78 0.074(6) 0.112(7) 0.072(6) -0.023(5) -0.023(5) -0.017(6)
C79 0.104(9) 0.138(10) 0.080(8) -0.034(7) -0.036(7) -0.002(8)
C80 0.061(6) 0.121(9) 0.081(7) -0.005(6) -0.030(5) -0.034(6)
C81 0.051(5) 0.058(5) 0.063(5) 0.000(4) -0.016(4) -0.008(4)
C82 0.038(4) 0.060(5) 0.051(5) -0.011(4) -0.010(4) 0.002(4)
C83 0.075(7) 0.054(5) 0.088(7) -0.002(5) -0.038(6) -0.021(5)
C84 0.042(4) 0.047(4) 0.049(4) -0.016(4) -0.004(3) 0.005(3)
C85 0.087(7) 0.051(5) 0.086(7) -0.039(5) 0.009(6) 0.007(5)
C86 0.072(7) 0.083(7) 0.065(6) -0.002(5) 0.025(5) 0.017(6)
C87 0.042(4) 0.031(4) 0.038(4) 0.004(3) 0.001(3) 0.007(3)
C88 0.045(5) 0.034(4) 0.099(7) -0.004(4) -0.004(5) -0.006(4)
C89 0.048(5) 0.041(4) 0.056(5) 0.000(4) -0.016(4) 0.004(4)
C90 0.089(7) 0.112(7) 0.093(7) -0.065(6) -0.034(6) 0.002(6)
C91 0.143(11) 0.127(10) 0.077(8) -0.027(7) -0.028(8) 0.021(9)
C92 0.252(16) 0.128(11) 0.164(13) -0.067(10) -0.120(12) 0.027(11)
C93 0.062(5) 0.061(5) 0.087(6) 0.018(5) -0.019(5) -0.014(4)
C94 0.051(5) 0.067(6) 0.048(5) 0.003(4) 0.004(4) 0.012(4)
C95 0.040(5) 0.066(6) 0.092(7) 0.011(5) 0.005(5) -0.011(4)
C96 0.100(7) 0.068(6) 0.090(7) -0.011(5) 0.014(6) 0.029(5)
C97 0.102(9) 0.092(8) 0.086(8) -0.003(6) -0.010(7) 0.045(7)
C98 0.174(12) 0.100(9) 0.088(8) -0.027(7) 0.005(8) 0.067(9)

loop_
_atom_type_symbol
_atom_type_description
_atom_type_scat_dispersion_real
_atom_type_scat_dispersion_imag
_atom_type_scat_source
C C 0.0181 0.0091 'International Tables Vol C Tables 4.2.6.8 and 6.1.1.4'
H H 0.0000 0.0000 'International Tables Vol C Tables 4.2.6.8 and 6.1.1.4'
O O 0.0492 0.0322 'International Tables Vol C Tables 4.2.6.8 and 6.1.1.4'
Cl Cl 0.3639 0.7018 'International Tables Vol C Tables 4.2.6.8 and 6.1.1.4'
Ti Ti 0.2191 1.8069 'International Tables Vol C Tables 4.2.6.8 and 6.1.1.4'
Tb Tb -9.1472 9.1891 'International Tables Vol C Tables 4.2.6.8 and 6.1.1.4'

loop_
_geom_angle_atom_site_label_1
_geom_angle_atom_site_label_2
_geom_angle_atom_site_label_3
_geom_angle
_geom_angle_site_symmetry_1
_geom_angle_site_symmetry_3
_geom_angle_publ_flag
O6 Tb1 O12 160.46(13) . . ?
O6 Tb1 O7 72.14(13) . . ?
O12 Tb1 O7 89.70(13) . . ?
O6 Tb1 O2 132.67(13) . . ?
O12 Tb1 O2 66.02(12) . . ?
O7 Tb1 O2 155.03(13) . . ?
O6 Tb1 O1 65.78(13) . . ?
O12 Tb1 O1 132.34(13) . . ?
O7 Tb1 O1 137.85(13) . . ?
O2 Tb1 O1 66.89(13) . . ?
O6 Tb1 Cl1 95.72(11) . . ?
O12 Tb1 Cl1 91.02(11) . . ?
O7 Tb1 Cl1 89.10(12) . . ?
O2 Tb1 Cl1 85.74(11) . . ?
O1 Tb1 Cl1 92.53(11) . . ?
O6 Tb1 Cl2 85.46(10) . . ?
O12 Tb1 Cl2 86.68(11) . . ?
O7 Tb1 Cl2 87.63(12) . . ?
O2 Tb1 Cl2 96.28(11) . . ?
O1 Tb1 Cl2 91.42(10) . . ?
Cl1 Tb1 Cl2 176.01(6) . . ?
O21 Tb2 O22 71.54(16) . . ?
O21 Tb2 O27 164.35(15) . . ?
O22 Tb2 O27 92.84(15) . . ?
O21 Tb2 O17 130.78(15) . . ?
O22 Tb2 O17 156.04(15) . . ?
O27 Tb2 O17 64.78(14) . . ?
O21 Tb2 O16 65.87(15) . . ?
O22 Tb2 O16 137.20(15) . . ?
O27 Tb2 O16 129.59(14) . . ?
O17 Tb2 O16 66.30(14) . . ?
O21 Tb2 Cl3 87.38(12) . . ?
O22 Tb2 Cl3 87.66(14) . . ?
O27 Tb2 Cl3 91.08(12) . . ?
O17 Tb2 Cl3 100.59(12) . . ?
O16 Tb2 Cl3 86.41(12) . . ?
O21 Tb2 Cl4 91.02(12) . . ?
O22 Tb2 Cl4 86.57(14) . . ?
O27 Tb2 Cl4 88.97(12) . . ?
O17 Tb2 Cl4 84.66(12) . . ?
O16 Tb2 Cl4 98.00(13) . . ?
Cl3 Tb2 Cl4 174.22(8) . . ?
O9 Ti1 O11 99.6(2) . . ?
O9 Ti1 O12 101.61(19) . . ?
O11 Ti1 O12 104.70(18) . . ?
O9 Ti1 O3 92.8(2) . . ?
O11 Ti1 O3 93.21(18) . . ?
O12 Ti1 O3 154.57(17) . . ?
O9 Ti1 O2 94.29(19) . . ?
O11 Ti1 O2 164.87(19) . . ?
O12 Ti1 O2 78.16(15) . . ?
O3 Ti1 O2 80.01(15) . . ?
O9 Ti1 O10 170.4(2) . . ?
O11 Ti1 O10 85.39(18) . . ?
O12 Ti1 O10 84.87(17) . . ?
O3 Ti1 O10 78.64(19) . . ?
O2 Ti1 O10 80.04(17) . . ?
O13 Ti2 O14 98.7(2) . . ?
O13 Ti2 O5 99.3(2) . . ?
O14 Ti2 O5 98.02(19) . . ?
O13 Ti2 O1 93.36(19) . . ?
O14 Ti2 O1 106.19(18) . . ?
O5 Ti2 O1 150.60(17) . . ?
O13 Ti2 O6 97.24(19) . . ?
O14 Ti2 O6 163.80(19) . . ?
O5 Ti2 O6 76.73(16) . . ?
O1 Ti2 O6 75.41(15) . . ?
O13 Ti2 O15 174.27(19) . . ?
O14 Ti2 O15 83.87(19) . . ?
O5 Ti2 O15 85.35(19) . . ?
O1 Ti2 O15 80.99(17) . . ?
O6 Ti2 O15 80.45(17) . . ?
O25 Ti3 O26 98.0(2) . . ?
O25 Ti3 O27 100.9(2) . . ?
O26 Ti3 O27 106.0(2) . . ?
O25 Ti3 O18 91.3(2) . . ?
O26 Ti3 O18 93.5(2) . . ?
O27 Ti3 O18 155.11(19) . . ?
O25 Ti3 O17 93.2(2) . . ?
O26 Ti3 O17 167.3(2) . . ?
O27 Ti3 O17 77.46(17) . . ?
O18 Ti3 O17 80.26(17) . . ?
O25 Ti3 O24 169.5(2) . . ?
O26 Ti3 O24 87.6(2) . . ?
O27 Ti3 O24 86.0(2) . . ?
O18 Ti3 O24 79.5(2) . . ?
O17 Ti3 O24 80.43(19) . . ?
O30 Ti4 O29 97.8(3) . . ?
O30 Ti4 O20 96.5(2) . . ?
O29 Ti4 O20 97.8(2) . . ?
O30 Ti4 O16 109.5(2) . . ?
O29 Ti4 O16 91.9(2) . . ?
O20 Ti4 O16 150.9(2) . . ?
O30 Ti4 O21 167.4(2) . . ?
O29 Ti4 O21 93.8(2) . . ?
O20 Ti4 O21 77.27(19) . . ?
O16 Ti4 O21 74.67(17) . . ?
O30 Ti4 O28 87.7(3) . . ?
O29 Ti4 O28 171.4(2) . . ?
O20 Ti4 O28 88.1(2) . . ?
O16 Ti4 O28 80.08(19) . . ?
O21 Ti4 O28 81.3(2) . . ?
C1 O1 Ti2 131.1(3) . . ?
C1 O1 Tb1 118.0(3) . . ?
Ti2 O1 Tb1 109.42(16) . . ?
C2 O2 Ti1 134.6(3) . . ?
C2 O2 Tb1 120.0(3) . . ?
Ti1 O2 Tb1 105.03(15) . . ?
C4 O3 Ti1 136.9(4) . . ?
C15 O5 Ti2 119.3(4) . . ?
C16 O6 Ti2 114.5(3) . . ?
C16 O6 Tb1 133.8(3) . . ?
Ti2 O6 Tb1 109.34(16) . . ?
C18 O7 Tb1 139.8(4) . . ?
C29 O9 Ti1 165.3(4) . . ?
C32 O10 Ti1 129.2(4) . . ?
C32 O10 H1 122.7 . . ?
Ti1 O10 H1 107.9 . . ?
C35 O11 Ti1 135.5(4) . . ?
C38 O12 Ti1 126.9(3) . . ?
C38 O12 Tb1 121.1(3) . . ?
Ti1 O12 Tb1 110.77(16) . . ?
C41 O13 Ti2 161.2(5) . . ?
C44 O14 Ti2 138.8(5) . . ?
C47 O15 Ti2 127.6(5) . . ?
C47 O15 H2 119.2 . . ?
Ti2 O15 H2 112.7 . . ?
C50 O16 Ti4 126.6(4) . . ?
C50 O16 Tb2 120.0(4) . . ?
Ti4 O16 Tb2 109.79(19) . . ?
C51 O17 Ti3 131.6(4) . . ?
C51 O17 Tb2 121.5(4) . . ?
Ti3 O17 Tb2 106.30(18) . . ?
C53 O18 Ti3 136.4(4) . . ?
C64 O20 Ti4 119.8(4) . . ?
C65 O21 Ti4 112.6(4) . . ?
C65 O21 Tb2 137.7(4) . . ?
Ti4 O21 Tb2 109.47(18) . . ?
C67 O22 Tb2 140.9(5) . . ?
C78 O24 Ti3 137.2(5) . . ?
C78 O24 H3 114.1 . . ?
Ti3 O24 H3 106.3 . . ?
C81 O25 Ti3 171.5(5) . . ?
C84 O26 Ti3 138.1(4) . . ?
C87 O27 Ti3 128.3(4) . . ?
C87 O27 Tb2 120.2(4) . . ?
Ti3 O27 Tb2 111.42(18) . . ?
C90 O28 Ti4 129.2(6) . . ?
C90 O28 H4 107.2 . . ?
Ti4 O28 H4 108.1 . . ?
C93 O29 Ti4 158.4(5) . . ?
C96 O30 Ti4 134.8(6) . . ?
O1 C1 C14 124.9(5) . . ?
O1 C1 C2 115.8(5) . . ?
C14 C1 C2 119.4(5) . . ?
O2 C2 C3 123.3(5) . . ?
O2 C2 C1 116.6(5) . . ?
C3 C2 C1 120.1(5) . . ?
C2 C3 C12 118.7(5) . . ?
C2 C3 C4 121.1(5) . . ?
C12 C3 C4 120.2(5) . . ?
O3 C4 C3 123.4(5) . . ?
O3 C4 C5 117.0(5) . . ?
C3 C4 C5 119.5(5) . . ?
C10 C5 C6 120.4(6) . . ?
C10 C5 C4 120.0(5) . . ?
C6 C5 C4 119.6(6) . . ?
C7 C6 C5 119.5(7) . . ?
C7 C6 H6 120.2 . . ?
C5 C6 H6 120.2 . . ?
C8 C7 C6 120.3(7) . . ?
C8 C7 H7 119.8 . . ?
C6 C7 H7 119.8 . . ?
C7 C8 C9 120.6(7) . . ?
C7 C8 H8 119.7 . . ?
C9 C8 H8 119.7 . . ?
C8 C9 C10 120.3(7) . . ?
C8 C9 H9 119.8 . . ?
C10 C9 H9 119.8 . . ?
C5 C10 C9 118.7(6) . . ?
C5 C10 C11 121.3(5) . . ?
C9 C10 C11 120.0(6) . . ?
O4 C11 C12 121.8(6) . . ?
O4 C11 C10 120.1(5) . . ?
C12 C11 C10 118.1(5) . . ?
C13 C12 C3 119.8(5) . . ?
C13 C12 C11 119.9(5) . . ?
C3 C12 C11 120.3(5) . . ?
C12 C13 C14 121.5(5) . . ?
C12 C13 H13 119.2 . . ?
C14 C13 H13 119.2 . . ?
C1 C14 C13 120.5(5) . . ?
C1 C14 H14 119.7 . . ?
C13 C14 H14 119.7 . . ?
O5 C15 C28 124.6(6) . . ?
O5 C15 C16 116.4(5) . . ?
C28 C15 C16 119.0(6) . . ?
O6 C16 C17 126.3(5) . . ?
O6 C16 C15 112.8(5) . . ?
C17 C16 C15 120.9(5) . . ?
C16 C17 C26 118.1(5) . . ?
C16 C17 C18 122.0(5) . . ?
C26 C17 C18 119.9(5) . . ?
O7 C18 C17 122.4(5) . . ?
O7 C18 C19 117.6(5) . . ?
C17 C18 C19 120.0(5) . . ?
C20 C19 C24 119.5(6) . . ?
C20 C19 C18 120.8(5) . . ?
C24 C19 C18 119.7(6) . . ?
C21 C20 C19 121.5(6) . . ?
C21 C20 H20 119.2 . . ?
C19 C20 H20 119.2 . . ?
C20 C21 C22 119.1(7) . . ?
C20 C21 H21 120.5 . . ?
C22 C21 H21 120.5 . . ?
C23 C22 C21 120.7(6) . . ?
C23 C22 H22 119.6 . . ?
C21 C22 H22 119.6 . . ?
C22 C23 C24 120.5(6) . . ?
C22 C23 H23 119.7 . . ?
C24 C23 H23 119.7 . . ?
C19 C24 C23 118.6(6) . . ?
C19 C24 C25 121.7(5) . . ?
C23 C24 C25 119.7(6) . . ?
O8 C25 C24 121.8(6) . . ?
O8 C25 C26 120.8(6) . . ?
C24 C25 C26 117.4(5) . . ?
C27 C26 C17 119.8(6) . . ?
C27 C26 C25 119.8(6) . . ?
C17 C26 C25 120.4(6) . . ?
C26 C27 C28 122.3(6) . . ?
C26 C27 H27 118.9 . . ?
C28 C27 H27 118.9 . . ?
C27 C28 C15 119.9(6) . . ?
C27 C28 H28 120.1 . . ?
C15 C28 H28 120.1 . . ?
O9 C29 C31 110.0(6) . . ?
O9 C29 C30 110.4(6) . . ?
C31 C29 C30 115.4(7) . . ?
O9 C29 H29 106.9 . . ?
C31 C29 H29 106.9 . . ?
C30 C29 H29 106.9 . . ?
C29 C30 H30A 109.5 . . ?
C29 C30 H30B 109.5 . . ?
H30A C30 H30B 109.5 . . ?
C29 C30 H30C 109.5 . . ?
H30A C30 H30C 109.5 . . ?
H30B C30 H30C 109.5 . . ?
C29 C31 H31A 109.5 . . ?
C29 C31 H31B 109.5 . . ?
H31A C31 H31B 109.5 . . ?
C29 C31 H31C 109.5 . . ?
H31A C31 H31C 109.5 . . ?
H31B C31 H31C 109.5 . . ?
O10 C32 C33 110.1(6) . . ?
O10 C32 C34 110.1(6) . . ?
C33 C32 C34 114.5(7) . . ?
O10 C32 H32 107.3 . . ?
C33 C32 H32 107.3 . . ?
C34 C32 H32 107.3 . . ?
C32 C33 H33A 109.5 . . ?
C32 C33 H33B 109.5 . . ?
H33A C33 H33B 109.5 . . ?
C32 C33 H33C 109.5 . . ?
H33A C33 H33C 109.5 . . ?
H33B C33 H33C 109.5 . . ?
C32 C34 H34A 109.5 . . ?
C32 C34 H34B 109.5 . . ?
H34A C34 H34B 109.5 . . ?
C32 C34 H34C 109.5 . . ?
H34A C34 H34C 109.5 . . ?
H34B C34 H34C 109.5 . . ?
O11 C35 C37 108.5(6) . . ?
O11 C35 C36 109.5(6) . . ?
C37 C35 C36 114.5(6) . . ?
O11 C35 H35 108.1 . . ?
C37 C35 H35 108.1 . . ?
C36 C35 H35 108.1 . . ?
C35 C36 H36A 109.5 . . ?
C35 C36 H36B 109.5 . . ?
H36A C36 H36B 109.5 . . ?
C35 C36 H36C 109.5 . . ?
H36A C36 H36C 109.5 . . ?
H36B C36 H36C 109.5 . . ?
C35 C37 H37A 109.5 . . ?
C35 C37 H37B 109.5 . . ?
H37A C37 H37B 109.5 . . ?
C35 C37 H37C 109.5 . . ?
H37A C37 H37C 109.5 . . ?
H37B C37 H37C 109.5 . . ?
O12 C38 C39 110.6(5) . . ?
O12 C38 C40 110.7(5) . . ?
C39 C38 C40 114.5(5) . . ?
O12 C38 H38 106.8 . . ?
C39 C38 H38 106.8 . . ?
C40 C38 H38 106.8 . . ?
C38 C39 H39A 109.5 . . ?
C38 C39 H39B 109.5 . . ?
H39A C39 H39B 109.5 . . ?
C38 C39 H39C 109.5 . . ?
H39A C39 H39C 109.5 . . ?
H39B C39 H39C 109.5 . . ?
C38 C40 H40A 109.5 . . ?
C38 C40 H40B 109.5 . . ?
H40A C40 H40B 109.5 . . ?
C38 C40 H40C 109.5 . . ?
H40A C40 H40C 109.5 . . ?
H40B C40 H40C 109.5 . . ?
O13 C41 C43 108.6(7) . . ?
O13 C41 C42 108.5(7) . . ?
C43 C41 C42 116.4(7) . . ?
O13 C41 H41 107.7 . . ?
C43 C41 H41 107.7 . . ?
C42 C41 H41 107.7 . . ?
C41 C42 H42A 109.5 . . ?
C41 C42 H42B 109.5 . . ?
H42A C42 H42B 109.5 . . ?
C41 C42 H42C 109.5 . . ?
H42A C42 H42C 109.5 . . ?
H42B C42 H42C 109.5 . . ?
C41 C43 H43A 109.5 . . ?
C41 C43 H43B 109.5 . . ?
H43A C43 H43B 109.5 . . ?
C41 C43 H43C 109.5 . . ?
H43A C43 H43C 109.5 . . ?
H43B C43 H43C 109.5 . . ?
O14 C44 C46 110.3(6) . . ?
O14 C44 C45 108.7(6) . . ?
C46 C44 C45 114.6(6) . . ?
O14 C44 H44 107.7 . . ?
C46 C44 H44 107.7 . . ?
C45 C44 H44 107.7 . . ?
C44 C45 H45A 109.5 . . ?
C44 C45 H45B 109.5 . . ?
H45A C45 H45B 109.5 . . ?
C44 C45 H45C 109.5 . . ?
H45A C45 H45C 109.5 . . ?
H45B C45 H45C 109.5 . . ?
C44 C46 H46A 109.5 . . ?
C44 C46 H46B 109.5 . . ?
H46A C46 H46B 109.5 . . ?
C44 C46 H46C 109.5 . . ?
H46A C46 H46C 109.5 . . ?
H46B C46 H46C 109.5 . . ?
O15 C47 C48 106.4(9) . . ?
O15 C47 C49 108.7(8) . . ?
C48 C47 C49 116.6(8) . . ?
O15 C47 H47 108.3 . . ?
C48 C47 H47 108.3 . . ?
C49 C47 H47 108.3 . . ?
C47 C48 H48A 109.5 . . ?
C47 C48 H48B 109.5 . . ?
H48A C48 H48B 109.5 . . ?
C47 C48 H48C 109.5 . . ?
H48A C48 H48C 109.5 . . ?
H48B C48 H48C 109.5 . . ?
C47 C49 H49A 109.5 . . ?
C47 C49 H49B 109.5 . . ?
H49A C49 H49B 109.5 . . ?
C47 C49 H49C 109.5 . . ?
H49A C49 H49C 109.5 . . ?
H49B C49 H49C 109.5 . . ?
O16 C50 C63 125.0(6) . . ?
O16 C50 C51 116.1(6) . . ?
C63 C50 C51 118.9(6) . . ?
O17 C51 C52 124.5(6) . . ?
O17 C51 C50 115.7(6) . . ?
C52 C51 C50 119.7(6) . . ?
C51 C52 C61 119.1(6) . . ?
C51 C52 C53 121.1(6) . . ?
C61 C52 C53 119.8(6) . . ?
O18 C53 C52 123.2(6) . . ?
O18 C53 C54 117.2(6) . . ?
C52 C53 C54 119.6(6) . . ?
C55 C54 C59 119.7(6) . . ?
C55 C54 C53 120.2(6) . . ?
C59 C54 C53 120.0(6) . . ?
C56 C55 C54 120.6(7) . . ?
C56 C55 H55 119.7 . . ?
C54 C55 H55 119.7 . . ?
C55 C56 C57 119.9(8) . . ?
C55 C56 H56 120.1 . . ?
C57 C56 H56 120.1 . . ?
C58 C57 C56 120.5(7) . . ?
C58 C57 H57 119.8 . . ?
C56 C57 H57 119.8 . . ?
C57 C58 C59 120.1(8) . . ?
C57 C58 H58 120.0 . . ?
C59 C58 H58 120.0 . . ?
C58 C59 C54 119.1(7) . . ?
C58 C59 C60 119.7(7) . . ?
C54 C59 C60 121.1(6) . . ?
O19 C60 C59 120.6(7) . . ?
O19 C60 C61 121.4(7) . . ?
C59 C60 C61 117.9(6) . . ?
C62 C61 C52 120.0(6) . . ?
C62 C61 C60 118.9(6) . . ?
C52 C61 C60 121.1(6) . . ?
C61 C62 C63 121.2(7) . . ?
C61 C62 H62 119.4 . . ?
C63 C62 H62 119.4 . . ?
C62 C63 C50 120.8(7) . . ?
C62 C63 H63 119.6 . . ?
C50 C63 H63 119.6 . . ?
O20 C64 C77 124.5(7) . . ?
O20 C64 C65 116.1(6) . . ?
C77 C64 C65 119.3(7) . . ?
O21 C65 C66 125.1(6) . . ?
O21 C65 C64 114.1(6) . . ?
C66 C65 C64 120.8(6) . . ?
C65 C66 C75 118.0(6) . . ?
C65 C66 C67 122.1(6) . . ?
C75 C66 C67 119.9(6) . . ?
O22 C67 C66 122.4(6) . . ?
O22 C67 C68 117.9(6) . . ?
C66 C67 C68 119.6(6) . . ?
C69 C68 C73 119.0(7) . . ?
C69 C68 C67 120.3(6) . . ?
C73 C68 C67 120.7(7) . . ?
C70 C69 C68 120.5(8) . . ?
C70 C69 H69 119.8 . . ?
C68 C69 H69 119.8 . . ?
C69 C70 C71 120.4(8) . . ?
C69 C70 H70 119.8 . . ?
C71 C70 H70 119.8 . . ?
C72 C71 C70 119.6(8) . . ?
C72 C71 H71 120.2 . . ?
C70 C71 H71 120.2 . . ?
C71 C72 C73 120.7(8) . . ?
C71 C72 H72 119.6 . . ?
C73 C72 H72 119.6 . . ?
C72 C73 C68 119.7(8) . . ?
C72 C73 C74 119.9(7) . . ?
C68 C73 C74 120.4(7) . . ?
O23 C74 C75 122.0(7) . . ?
O23 C74 C73 119.7(7) . . ?
C75 C74 C73 118.3(6) . . ?
C76 C75 C66 119.9(7) . . ?
C76 C75 C74 119.0(6) . . ?
C66 C75 C74 121.1(7) . . ?
C77 C76 C75 121.5(7) . . ?
C77 C76 H76 119.3 . . ?
C75 C76 H76 119.3 . . ?
C76 C77 C64 120.4(7) . . ?
C76 C77 H77 119.8 . . ?
C64 C77 H77 119.8 . . ?
O24 C78 C79 117.0(8) . . ?
O24 C78 C80 112.6(7) . . ?
C79 C78 C80 117.5(7) . . ?
O24 C78 H78 102.1 . . ?
C79 C78 H78 102.1 . . ?
C80 C78 H78 102.1 . . ?
C78 C79 H79A 109.5 . . ?
C78 C79 H79B 109.5 . . ?
H79A C79 H79B 109.5 . . ?
C78 C79 H79C 109.5 . . ?
H79A C79 H79C 109.5 . . ?
H79B C79 H79C 109.5 . . ?
C78 C80 H80A 109.5 . . ?
C78 C80 H80B 109.5 . . ?
H80A C80 H80B 109.5 . . ?
C78 C80 H80C 109.5 . . ?
H80A C80 H80C 109.5 . . ?
H80B C80 H80C 109.5 . . ?
O25 C81 C83 110.5(6) . . ?
O25 C81 C82 110.3(6) . . ?
C83 C81 C82 114.4(6) . . ?
O25 C81 H81 107.1 . . ?
C83 C81 H81 107.1 . . ?
C82 C81 H81 107.1 . . ?
C81 C82 H82A 109.5 . . ?
C81 C82 H82B 109.5 . . ?
H82A C82 H82B 109.5 . . ?
C81 C82 H82C 109.5 . . ?
H82A C82 H82C 109.5 . . ?
H82B C82 H82C 109.5 . . ?
C81 C83 H83A 109.5 . . ?
C81 C83 H83B 109.5 . . ?
H83A C83 H83B 109.5 . . ?
C81 C83 H83C 109.5 . . ?
H83A C83 H83C 109.5 . . ?
H83B C83 H83C 109.5 . . ?
O26 C84 C86 110.6(6) . . ?
O26 C84 C85 108.9(6) . . ?
C86 C84 C85 113.5(6) . . ?
O26 C84 H84 107.8 . . ?
C86 C84 H84 107.8 . . ?
C85 C84 H84 107.8 . . ?
C84 C85 H85A 109.5 . . ?
C84 C85 H85B 109.5 . . ?
H85A C85 H85B 109.5 . . ?
C84 C85 H85C 109.5 . . ?
H85A C85 H85C 109.5 . . ?
H85B C85 H85C 109.5 . . ?
C84 C86 H86A 109.5 . . ?
C84 C86 H86B 109.5 . . ?
H86A C86 H86B 109.5 . . ?
C84 C86 H86C 109.5 . . ?
H86A C86 H86C 109.5 . . ?
H86B C86 H86C 109.5 . . ?
O27 C87 C89 111.3(5) . . ?
O27 C87 C88 109.7(5) . . ?
C89 C87 C88 113.3(6) . . ?
O27 C87 H87 107.5 . . ?
C89 C87 H87 107.5 . . ?
C88 C87 H87 107.5 . . ?
C87 C88 H88A 109.5 . . ?
C87 C88 H88B 109.5 . . ?
H88A C88 H88B 109.5 . . ?
C87 C88 H88C 109.5 . . ?
H88A C88 H88C 109.5 . . ?
H88B C88 H88C 109.5 . . ?
C87 C89 H89A 109.5 . . ?
C87 C89 H89B 109.5 . . ?
H89A C89 H89B 109.5 . . ?
C87 C89 H89C 109.5 . . ?
H89A C89 H89C 109.5 . . ?
H89B C89 H89C 109.5 . . ?
O28 C90 C91 116.9(9) . . ?
O28 C90 C92 112.0(9) . . ?
C91 C90 C92 117.5(8) . . ?
O28 C90 H90 102.5 . . ?
C91 C90 H90 102.5 . . ?
C92 C90 H90 102.5 . . ?
C90 C91 H91A 109.5 . . ?
C90 C91 H91B 109.5 . . ?
H91A C91 H91B 109.5 . . ?
C90 C91 H91C 109.5 . . ?
H91A C91 H91C 109.5 . . ?
H91B C91 H91C 109.5 . . ?
C90 C92 H92A 109.5 . . ?
C90 C92 H92B 109.5 . . ?
H92A C92 H92B 109.5 . . ?
C90 C92 H92C 109.5 . . ?
H92A C92 H92C 109.5 . . ?
H92B C92 H92C 109.5 . . ?
O29 C93 C95 113.0(7) . . ?
O29 C93 C94 113.8(7) . . ?
C95 C93 C94 117.5(7) . . ?
O29 C93 H93 103.4 . . ?
C95 C93 H93 103.4 . . ?
C94 C93 H93 103.4 . . ?
C93 C94 H94A 109.5 . . ?
C93 C94 H94B 109.5 . . ?
H94A C94 H94B 109.5 . . ?
C93 C94 H94C 109.5 . . ?
H94A C94 H94C 109.5 . . ?
H94B C94 H94C 109.5 . . ?
C93 C95 H95A 109.5 . . ?
C93 C95 H95B 109.5 . . ?
H95A C95 H95B 109.5 . . ?
C93 C95 H95C 109.5 . . ?
H95A C95 H95C 109.5 . . ?
H95B C95 H95C 109.5 . . ?
O30 C96 C98 112.8(8) . . ?
O30 C96 C97 115.7(8) . . ?
C98 C96 C97 121.3(8) . . ?
O30 C96 H96 100.7 . . ?
C98 C96 H96 100.7 . . ?
C97 C96 H96 100.7 . . ?
C96 C97 H97A 109.5 . . ?
C96 C97 H97B 109.5 . . ?
H97A C97 H97B 109.5 . . ?
C96 C97 H97C 109.5 . . ?
H97A C97 H97C 109.5 . . ?
H97B C97 H97C 109.5 . . ?
C96 C98 H98A 109.5 . . ?
C96 C98 H98B 109.5 . . ?
H98A C98 H98B 109.5 . . ?
C96 C98 H98C 109.5 . . ?
H98A C98 H98C 109.5 . . ?
H98B C98 H98C 109.5 . . ?

loop_
_geom_bond_atom_site_label_1
_geom_bond_atom_site_label_2
_geom_bond_distance
_geom_bond_site_symmetry_2
_geom_bond_publ_flag
Tb1 O6 2.314(4) . ?
Tb1 O12 2.317(4) . ?
Tb1 O7 2.319(4) . ?
Tb1 O2 2.338(4) . ?
Tb1 O1 2.384(4) . ?
Tb1 Cl1 2.6537(17) . ?
Tb1 Cl2 2.6652(16) . ?
Tb2 O21 2.303(4) . ?
Tb2 O22 2.341(5) . ?
Tb2 O27 2.356(4) . ?
Tb2 O17 2.360(4) . ?
Tb2 O16 2.382(4) . ?
Tb2 Cl3 2.630(2) . ?
Tb2 Cl4 2.655(2) . ?
Ti1 O9 1.752(4) . ?
Ti1 O11 1.788(4) . ?
Ti1 O12 1.939(4) . ?
Ti1 O3 2.068(4) . ?
Ti1 O2 2.080(4) . ?
Ti1 O10 2.198(5) . ?
Ti2 O13 1.760(4) . ?
Ti2 O14 1.784(4) . ?
Ti2 O5 1.952(4) . ?
Ti2 O1 2.047(4) . ?
Ti2 O6 2.123(4) . ?
Ti2 O15 2.175(5) . ?
Ti3 O25 1.748(4) . ?
Ti3 O26 1.786(4) . ?
Ti3 O27 1.947(4) . ?
Ti3 O18 2.078(5) . ?
Ti3 O17 2.087(4) . ?
Ti3 O24 2.190(5) . ?
Ti4 O30 1.787(5) . ?
Ti4 O29 1.788(5) . ?
Ti4 O20 1.929(5) . ?
Ti4 O16 2.054(4) . ?
Ti4 O21 2.146(5) . ?
Ti4 O28 2.186(6) . ?
O1 C1 1.340(7) . ?
O2 C2 1.318(7) . ?
O3 C4 1.249(7) . ?
O4 C11 1.230(7) . ?
O5 C15 1.311(7) . ?
O6 C16 1.329(6) . ?
O7 C18 1.257(7) . ?
O8 C25 1.225(7) . ?
O9 C29 1.428(7) . ?
O10 C32 1.424(6) . ?
O10 H1 0.8500 . ?
O11 C35 1.434(6) . ?
O12 C38 1.442(6) . ?
O13 C41 1.407(7) . ?
O14 C44 1.423(6) . ?
O15 C47 1.415(7) . ?
O15 H2 0.8501 . ?
O16 C50 1.335(8) . ?
O17 C51 1.322(7) . ?
O18 C53 1.244(8) . ?
O19 C60 1.228(8) . ?
O20 C64 1.319(8) . ?
O21 C65 1.339(7) . ?
O22 C67 1.265(8) . ?
O23 C74 1.231(8) . ?
O24 C78 1.413(7) . ?
O24 H3 0.8500 . ?
O25 C81 1.418(7) . ?
O26 C84 1.420(7) . ?
O27 C87 1.438(6) . ?
O28 C90 1.440(8) . ?
O28 H4 0.8500 . ?
O29 C93 1.390(7) . ?
O30 C96 1.406(7) . ?
C1 C14 1.377(8) . ?
C1 C2 1.429(8) . ?
C2 C3 1.407(8) . ?
C3 C12 1.429(8) . ?
C3 C4 1.446(8) . ?
C4 C5 1.481(8) . ?
C5 C10 1.391(9) . ?
C5 C6 1.394(9) . ?
C6 C7 1.378(10) . ?
C6 H6 0.9500 . ?
C7 C8 1.372(11) . ?
C7 H7 0.9500 . ?
C8 C9 1.374(11) . ?
C8 H8 0.9500 . ?
C9 C10 1.394(9) . ?
C9 H9 0.9500 . ?
C10 C11 1.480(9) . ?
C11 C12 1.473(8) . ?
C12 C13 1.371(8) . ?
C13 C14 1.392(8) . ?
C13 H13 0.9500 . ?
C14 H14 0.9500 . ?
C15 C28 1.387(8) . ?
C15 C16 1.434(8) . ?
C16 C17 1.392(8) . ?
C17 C26 1.436(8) . ?
C17 C18 1.441(8) . ?
C18 C19 1.475(8) . ?
C19 C20 1.384(9) . ?
C19 C24 1.402(8) . ?
C20 C21 1.372(9) . ?
C20 H20 0.9500 . ?
C21 C22 1.395(10) . ?
C21 H21 0.9500 . ?
C22 C23 1.366(10) . ?
C22 H22 0.9500 . ?
C23 C24 1.408(9) . ?
C23 H23 0.9500 . ?
C24 C25 1.471(9) . ?
C25 C26 1.485(9) . ?
C26 C27 1.368(9) . ?
C27 C28 1.384(10) . ?
C27 H27 0.9500 . ?
C28 H28 0.9500 . ?
C29 C31 1.484(8) . ?
C29 C30 1.484(7) . ?
C29 H29 1.0000 . ?
C30 H30A 0.9800 . ?
C30 H30B 0.9800 . ?
C30 H30C 0.9800 . ?
C31 H31A 0.9800 . ?
C31 H31B 0.9800 . ?
C31 H31C 0.9800 . ?
C32 C33 1.486(7) . ?
C32 C34 1.499(7) . ?
C32 H32 1.0000 . ?
C33 H33A 0.9800 . ?
C33 H33B 0.9800 . ?
C33 H33C 0.9800 . ?
C34 H34A 0.9800 . ?
C34 H34B 0.9800 . ?
C34 H34C 0.9800 . ?
C35 C37 1.486(7) . ?
C35 C36 1.495(7) . ?
C35 H35 1.0000 . ?
C36 H36A 0.9800 . ?
C36 H36B 0.9800 . ?
C36 H36C 0.9800 . ?
C37 H37A 0.9800 . ?
C37 H37B 0.9800 . ?
C37 H37C 0.9800 . ?
C38 C39 1.493(7) . ?
C38 C40 1.504(7) . ?
C38 H38 1.0000 . ?
C39 H39A 0.9800 . ?
C39 H39B 0.9800 . ?
C39 H39C 0.9800 . ?
C40 H40A 0.9800 . ?
C40 H40B 0.9800 . ?
C40 H40C 0.9800 . ?
C41 C43 1.479(8) . ?
C41 C42 1.480(8) . ?
C41 H41 1.0000 . ?
C42 H42A 0.9800 . ?
C42 H42B 0.9800 . ?
C42 H42C 0.9800 . ?
C43 H43A 0.9800 . ?
C43 H43B 0.9800 . ?
C43 H43C 0.9800 . ?
C44 C46 1.490(7) . ?
C44 C45 1.494(7) . ?
C44 H44 1.0000 . ?
C45 H45A 0.9800 . ?
C45 H45B 0.9800 . ?
C45 H45C 0.9800 . ?
C46 H46A 0.9800 . ?
C46 H46B 0.9800 . ?
C46 H46C 0.9800 . ?
C47 C48 1.467(8) . ?
C47 C49 1.489(8) . ?
C47 H47 1.0000 . ?
C48 H48A 0.9800 . ?
C48 H48B 0.9800 . ?
C48 H48C 0.9800 . ?
C49 H49A 0.9800 . ?
C49 H49B 0.9800 . ?
C49 H49C 0.9800 . ?
C50 C63 1.387(9) . ?
C50 C51 1.432(9) . ?
C51 C52 1.400(9) . ?
C52 C61 1.426(9) . ?
C52 C53 1.446(9) . ?
C53 C54 1.482(9) . ?
C54 C55 1.386(10) . ?
C54 C59 1.403(9) . ?
C55 C56 1.371(10) . ?
C55 H55 0.9500 . ?
C56 C57 1.395(11) . ?
C56 H56 0.9500 . ?
C57 C58 1.370(11) . ?
C57 H57 0.9500 . ?
C58 C59 1.402(10) . ?
C58 H58 0.9500 . ?
C59 C60 1.471(10) . ?
C60 C61 1.473(9) . ?
C61 C62 1.368(10) . ?
C62 C63 1.384(10) . ?
C62 H62 0.9500 . ?
C63 H63 0.9500 . ?
C64 C77 1.384(10) . ?
C64 C65 1.421(9) . ?
C65 C66 1.396(9) . ?
C66 C75 1.427(9) . ?
C66 C67 1.453(10) . ?
C67 C68 1.473(9) . ?
C68 C69 1.392(11) . ?
C68 C73 1.403(10) . ?
C69 C70 1.381(11) . ?
C69 H69 0.9500 . ?
C70 C71 1.383(12) . ?
C70 H70 0.9500 . ?
C71 C72 1.380(12) . ?
C71 H71 0.9500 . ?
C72 C73 1.387(11) . ?
C72 H72 0.9500 . ?
C73 C74 1.487(11) . ?
C74 C75 1.465(10) . ?
C75 C76 1.384(10) . ?
C76 C77 1.372(10) . ?
C76 H76 0.9500 . ?
C77 H77 0.9500 . ?
C78 C79 1.460(8) . ?
C78 C80 1.482(8) . ?
C78 H78 1.0000 . ?
C79 H79A 0.9800 . ?
C79 H79B 0.9800 . ?
C79 H79C 0.9800 . ?
C80 H80A 0.9800 . ?
C80 H80B 0.9800 . ?
C80 H80C 0.9800 . ?
C81 C83 1.484(8) . ?
C81 C82 1.500(7) . ?
C81 H81 1.0000 . ?
C82 H82A 0.9800 . ?
C82 H82B 0.9800 . ?
C82 H82C 0.9800 . ?
C83 H83A 0.9800 . ?
C83 H83B 0.9800 . ?
C83 H83C 0.9800 . ?
C84 C86 1.494(7) . ?
C84 C85 1.496(7) . ?
C84 H84 1.0000 . ?
C85 H85A 0.9800 . ?
C85 H85B 0.9800 . ?
C85 H85C 0.9800 . ?
C86 H86A 0.9800 . ?
C86 H86B 0.9800 . ?
C86 H86C 0.9800 . ?
C87 C89 1.496(7) . ?
C87 C88 1.503(7) . ?
C87 H87 1.0000 . ?
C88 H88A 0.9800 . ?
C88 H88B 0.9800 . ?
C88 H88C 0.9800 . ?
C89 H89A 0.9800 . ?
C89 H89B 0.9800 . ?
C89 H89C 0.9800 . ?
C90 C91 1.460(8) . ?
C90 C92 1.469(8) . ?
C90 H90 1.0000 . ?
C91 H91A 0.9800 . ?
C91 H91B 0.9800 . ?
C91 H91C 0.9800 . ?
C92 H92A 0.9800 . ?
C92 H92B 0.9800 . ?
C92 H92C 0.9800 . ?
C93 C95 1.468(7) . ?
C93 C94 1.471(8) . ?
C93 H93 1.0000 . ?
C94 H94A 0.9800 . ?
C94 H94B 0.9800 . ?
C94 H94C 0.9800 . ?
C95 H95A 0.9800 . ?
C95 H95B 0.9800 . ?
C95 H95C 0.9800 . ?
C96 C98 1.440(8) . ?
C96 C97 1.452(8) . ?
C96 H96 1.0000 . ?
C97 H97A 0.9800 . ?
C97 H97B 0.9800 . ?
C97 H97C 0.9800 . ?
C98 H98A 0.9800 . ?
C98 H98B 0.9800 . ?
C98 H98C 0.9800 . ?
